data_4316420
loop_
_publ_author_name
'Xiao-Ping Zhou'
'Zhengtao Xu'
'Matthias Zeller'
'Allen D. Hunter'
'Stephen Sin-Yin Chui'
'Chi-Ming Che'
'Jianhua Lin'

_publ_section_title
;
 Reactions of H2S with AgCl within a Porous Coordination Network
;
_journal_name_full 'Inorganic Chemistry'
_journal_page_first 7629
_journal_page_last 7631
_journal_paper_doi 10.1021/ic101051r
_journal_volume 49
_journal_year 2010
_chemical_formula_moiety 'C108 H138.27 Eu8 O54.08 S36, 6(H2 O)'
_chemical_formula_sum 'C108 H150.27 Eu8 O60.08 S36'
_chemical_formula_weight 4780.14
_chemical_name_systematic
; 
 ? 
;
_space_group_IT_number 147
_symmetry_cell_setting trigonal
_symmetry_space_group_name_Hall '-P 3'
_symmetry_space_group_name_H-M 'P -3'
_atom_sites_solution_hydrogens geom
_atom_sites_solution_primary direct
_atom_sites_solution_secondary difmap
_audit_creation_method SHELXL-97
_cell_angle_alpha 90.00
_cell_angle_beta 90.00
_cell_angle_gamma 120.00
_cell_formula_units_Z 1
_cell_length_a 19.7524(12)
_cell_length_b 19.7524(12)
_cell_length_c 15.346(2)
_cell_measurement_reflns_used 1244
_cell_measurement_temperature 100(2)
_cell_measurement_theta_max 29.99
_cell_measurement_theta_min 2.45
_cell_volume 5185.2(8)
_computing_cell_refinement 'Apex2 v2008.2-4 '
_computing_data_collection 'Apex2 v2008.2-4 (Bruker, 2008)'
_computing_data_reduction 'Apex2 v2008.2-4 '
_computing_molecular_graphics 'SHELXTL 6.14'
_computing_publication_material 'SHELXTL 6.14'
_computing_structure_refinement 'SHELXTL 6.14'
_computing_structure_solution 'SHELXTL 6.14 (Bruker, 2000-2003)'
_diffrn_ambient_temperature 100(2)
_diffrn_measured_fraction_theta_full 0.977
_diffrn_measured_fraction_theta_max 0.977
_diffrn_measurement_device_type 'Bruker AXS SMART APEX CCD diffractometer'
_diffrn_measurement_method '\w scans'
_diffrn_radiation_monochromator graphite
_diffrn_radiation_source 'fine-focus sealed tube'
_diffrn_radiation_type MoK\a
_diffrn_radiation_wavelength 0.71073
_diffrn_reflns_av_R_equivalents 0.0544
_diffrn_reflns_av_sigmaI/netI 0.0854
_diffrn_reflns_limit_h_max 28
_diffrn_reflns_limit_h_min -22
_diffrn_reflns_limit_k_max 21
_diffrn_reflns_limit_k_min -27
_diffrn_reflns_limit_l_max 17
_diffrn_reflns_limit_l_min -21
_diffrn_reflns_number 27532
_diffrn_reflns_theta_full 30.59
_diffrn_reflns_theta_max 30.59
_diffrn_reflns_theta_min 1.33
_diffrn_standards_number 0
_exptl_absorpt_coefficient_mu 2.809
_exptl_absorpt_correction_T_max 0.638
_exptl_absorpt_correction_T_min 0.536
_exptl_absorpt_correction_type multi-scan
_exptl_absorpt_process_details 'Apex2 v2008.2-4 (Bruker, 2008)'
_exptl_crystal_colour colourless
_exptl_crystal_density_diffrn 1.531
_exptl_crystal_density_method 'not measured'
_exptl_crystal_description block
_exptl_crystal_F_000 2359.1
_exptl_crystal_size_max 0.25
_exptl_crystal_size_mid 0.21
_exptl_crystal_size_min 0.16
_platon_squeeze_details
;
;
_refine_diff_density_max 1.860
_refine_diff_density_min -1.712
_refine_diff_density_rms 0.187
_refine_ls_extinction_method none
_refine_ls_goodness_of_fit_ref 1.024
_refine_ls_hydrogen_treatment mixed
_refine_ls_matrix_type full
_refine_ls_number_parameters 440
_refine_ls_number_reflns 10403
_refine_ls_number_restraints 276
_refine_ls_restrained_S_all 1.024
_refine_ls_R_factor_all 0.0830
_refine_ls_R_factor_gt 0.0507
_refine_ls_shift/su_max 0.002
_refine_ls_shift/su_mean 0.000
_refine_ls_structure_factor_coef Fsqd
_refine_ls_weighting_details 'calc w=1/[\s^2^(Fo^2^)+(0.0682P)^2^+0.0000P] where P=(Fo^2^+2Fc^2^)/3'
_refine_ls_weighting_scheme calc
_refine_ls_wR_factor_gt 0.1262
_refine_ls_wR_factor_ref 0.1399
_reflns_number_gt 6981
_reflns_number_total 10403
_reflns_threshold_expression I>2\s(I)
_cod_data_source_file ic101051r_si_002_2.cif
_cod_data_source_block 2
_cod_depositor_comments
;
The following automatic conversions were performed:

'_symmetry_cell_setting' value 'Trigonal' changed to 'trigonal'
according to the built-in table from CIF Core dictionary named
'cif_core.dic' version 2.4.1 from 2010-06-29.

Automatic conversion script
Id: cif_fix_values 1646 2011-03-28 12:23:43Z adriana 
;
_cod_original_cell_volume 5185.3(8)
_cod_original_formula_sum 'C108 H150.27 Eu8 O60.08 S36 '
_cod_database_code 4316420

loop_
_symmetry_equiv_pos_as_xyz
'x, y, z'
'-y, x-y, z'
'-x+y, -x, z'
'-x, -y, -z'
'y, -x+y, -z'
'x-y, x, -z'

loop_
_atom_site_label
_atom_site_type_symbol
_atom_site_fract_x
_atom_site_fract_y
_atom_site_fract_z
_atom_site_U_iso_or_equiv
_atom_site_adp_type
_atom_site_occupancy
_atom_site_symmetry_multiplicity
_atom_site_calc_flag
_atom_site_refinement_flags
_atom_site_disorder_assembly
_atom_site_disorder_group
C1 C 0.6078(3) 0.4625(3) 0.0866(4) 0.0312(14) Uani 1 1 d . A .
C2 C 0.5509(4) 0.4814(3) 0.0402(3) 0.0267(12) Uani 1 1 d . . .
C3 C 0.5815(3) 0.5520(3) -0.0071(4) 0.0302(13) Uani 1 1 d . . .
C4 C 0.4716(4) 0.4300(3) 0.0464(3) 0.0273(12) Uani 1 1 d . . .
C5 C 0.4289(5) 0.2753(4) 0.0226(5) 0.056(2) Uani 1 1 d . . .
H5A H 0.3911 0.2723 -0.0208 0.084 Uiso 1 1 calc R . .
H5B H 0.4108 0.2234 0.0475 0.084 Uiso 1 1 calc R . .
H5C H 0.4798 0.2941 -0.0052 0.084 Uiso 1 1 calc R . .
C6 C 0.7039(7) 0.5801(10) -0.1099(7) 0.123(5) Uani 1 1 d . . .
H6A H 0.6878 0.5247 -0.1034 0.185 Uiso 1 1 calc R . .
H6B H 0.7600 0.6102 -0.1223 0.185 Uiso 1 1 calc R . .
H6C H 0.6748 0.5863 -0.1581 0.185 Uiso 1 1 calc R . .
C7 C 0.8146(3) 0.4953(3) 0.4145(4) 0.0288(12) Uani 1 1 d DU . .
O8 O 1.0950(2) 0.6397(3) 0.6597(3) 0.0364(10) Uani 1 1 d D . .
H8A H 1.058(4) 0.646(9) 0.676(15) 0.055 Uiso 0.347(5) 1 d PD A 2
H8B H 1.075(4) 0.596(5) 0.634(10) 0.055 Uiso 0.347(5) 1 d PD A 2
O10 O 1.0510(11) 0.7149(13) 0.7276(17) 0.052(4) Uani 0.653(5) 1 d P A 1
C8 C 0.8682(4) 0.5427(4) 0.4856(4) 0.027(3) Uani 0.653(5) 1 d PGD A 1
C9 C 0.9261(4) 0.6200(4) 0.4728(3) 0.035(2) Uani 0.653(5) 1 d PGD A 1
C10 C 0.9811(3) 0.6596(3) 0.5377(4) 0.031(2) Uani 0.653(5) 1 d PGD A 1
C11 C 0.9782(3) 0.6220(3) 0.6153(3) 0.027(2) Uani 0.653(5) 1 d PGD A 1
C12 C 0.9202(3) 0.5447(3) 0.6281(3) 0.030(2) Uani 0.653(5) 1 d PGD A 1
C13 C 0.8652(3) 0.5050(3) 0.5632(4) 0.027(2) Uani 0.653(5) 1 d PGD A 1
C14 C 1.0471(5) 0.6617(6) 0.6768(6) 0.0257(19) Uani 0.653(5) 1 d PD A 1
C15 C 0.9968(9) 0.6637(11) 0.3127(9) 0.073(5) Uani 0.653(5) 1 d PD A 1
H15A H 1.0426 0.6782 0.3494 0.109 Uiso 0.653(5) 1 calc PR A 1
H15B H 1.0117 0.7000 0.2634 0.109 Uiso 0.653(5) 1 calc PR A 1
H15C H 0.9764 0.6104 0.2908 0.109 Uiso 0.653(5) 1 calc PR A 1
C16 C 1.0156(10) 0.8128(10) 0.5565(17) 0.113(9) Uani 0.653(5) 1 d PD A 1
H16A H 0.9895 0.8217 0.5072 0.170 Uiso 0.653(5) 1 calc PR A 1
H16B H 1.0562 0.8631 0.5797 0.170 Uiso 0.653(5) 1 calc PR A 1
H16C H 0.9772 0.7839 0.6022 0.170 Uiso 0.653(5) 1 calc PR A 1
C17 C 0.9241(18) 0.5538(13) 0.8108(11) 0.148(11) Uani 0.653(5) 1 d PDU A 1
H17A H 0.9150 0.5253 0.8658 0.223 Uiso 0.653(5) 1 calc PR A 1
H17B H 0.8857 0.5711 0.8046 0.223 Uiso 0.653(5) 1 calc PR A 1
H17C H 0.9769 0.5994 0.8108 0.223 Uiso 0.653(5) 1 calc PR A 1
C18 C 0.8477(11) 0.3592(11) 0.5594(10) 0.068(4) Uani 0.653(5) 1 d PD A 1
H18A H 0.8726 0.3719 0.5018 0.101 Uiso 0.653(5) 1 calc PR A 1
H18B H 0.8141 0.3024 0.5646 0.101 Uiso 0.653(5) 1 calc PR A 1
H18C H 0.8881 0.3780 0.6046 0.101 Uiso 0.653(5) 1 calc PR A 1
S3 S 0.9232(4) 0.6685(4) 0.3753(4) 0.0322(9) Uani 0.653(5) 1 d PD A 1
S4 S 1.0593(2) 0.75727(18) 0.5207(2) 0.0449(9) Uani 0.653(5) 1 d PD A 1
S5 S 0.9146(2) 0.4933(2) 0.7254(2) 0.0585(10) Uani 0.653(5) 1 d PD A 1
S6 S 0.7900(2) 0.4054(2) 0.5723(2) 0.0387(8) Uani 0.653(5) 1 d PD A 1
O8B O 0.9416(14) 0.7497(15) 0.7502(16) 0.105(7) Uani 0.347(5) 1 d PU A 2
H8C H 0.9789 0.7905 0.7713 0.157 Uiso 0.347(5) 1 calc PRD A 2
O10B O 1.033(3) 0.698(3) 0.743(3) 0.052(4) Uani 0.347(5) 1 d PD A 2
C8B C 0.8642(9) 0.5483(7) 0.4939(7) 0.042(7) Uani 0.347(5) 1 d PGDU A 2
C9B C 0.9169(10) 0.6267(8) 0.4780(6) 0.035(2) Uani 0.347(5) 1 d PGDU A 2
C10B C 0.9511(8) 0.6782(5) 0.5473(9) 0.054(4) Uani 0.347(5) 1 d PGDU A 2
C11B C 0.9326(9) 0.6511(7) 0.6325(7) 0.070(5) Uani 0.347(5) 1 d PGDU A 2
C12B C 0.8799(8) 0.5727(8) 0.6484(5) 0.066(5) Uani 0.347(5) 1 d PGDU A 2
C13B C 0.8456(7) 0.5213(5) 0.5791(9) 0.043(4) Uani 0.347(5) 1 d PGDU A 2
C14B C 0.9692(17) 0.7090(19) 0.7097(18) 0.091(8) Uani 0.347(5) 1 d PDU A 2
C15B C 0.9943(19) 0.619(2) 0.3260(19) 0.073(5) Uani 0.347(5) 1 d PDU A 2
H15D H 1.0493 0.6597 0.3324 0.109 Uiso 0.347(5) 1 calc PR A 2
H15E H 0.9829 0.6048 0.2644 0.109 Uiso 0.347(5) 1 calc PR A 2
H15F H 0.9841 0.5731 0.3600 0.109 Uiso 0.347(5) 1 calc PR A 2
C16B C 1.0988(16) 0.7748(19) 0.4852(18) 0.081(8) Uani 0.347(5) 1 d PDU A 2
H16D H 1.0842 0.7196 0.4804 0.122 Uiso 0.347(5) 1 calc PR A 2
H16E H 1.1446 0.8020 0.5231 0.122 Uiso 0.347(5) 1 calc PR A 2
H16F H 1.1114 0.7988 0.4272 0.122 Uiso 0.347(5) 1 calc PR A 2
C17B C 0.916(2) 0.506(2) 0.776(3) 0.107(12) Uani 0.347(5) 1 d PDU A 2
H17D H 0.8851 0.4488 0.7731 0.161 Uiso 0.347(5) 1 calc PR A 2
H17E H 0.9407 0.5215 0.8339 0.161 Uiso 0.347(5) 1 calc PR A 2
H17F H 0.9564 0.5256 0.7312 0.161 Uiso 0.347(5) 1 calc PR A 2
C18B C 0.831(2) 0.371(2) 0.591(2) 0.068(4) Uani 0.347(5) 1 d PDU A 2
H18D H 0.8215 0.3381 0.6428 0.101 Uiso 0.347(5) 1 calc PR A 2
H18E H 0.8864 0.4092 0.5865 0.101 Uiso 0.347(5) 1 calc PR A 2
H18F H 0.8140 0.3375 0.5389 0.101 Uiso 0.347(5) 1 calc PR A 2
S3B S 0.9351(10) 0.6548(9) 0.3634(8) 0.056(3) Uani 0.347(5) 1 d PDU A 2
S4B S 1.0206(6) 0.7817(5) 0.5295(7) 0.093(3) Uani 0.347(5) 1 d PDU A 2
S5B S 0.8555(4) 0.5448(7) 0.7609(4) 0.099(3) Uani 0.347(5) 1 d PDU A 2
S6B S 0.7763(4) 0.4195(5) 0.5997(5) 0.0443(17) Uani 0.347(5) 1 d PDU A 2
Eu1 Eu 0.660665(15) 0.443167(15) 0.288890(16) 0.01766(8) Uani 1 1 d . . .
Eu2 Eu 0.6667 0.3333 0.08632(3) 0.02119(11) Uani 1 3 d S . .
O1 O 0.6217(3) 0.4839(2) 0.1635(3) 0.0350(10) Uani 1 1 d . A .
O2 O 0.6327(3) 0.4255(3) 0.0433(3) 0.0353(10) Uani 1 1 d . . .
O3 O 0.7527(2) 0.4967(2) 0.4032(2) 0.0270(9) Uani 1 1 d . A .
O4 O 0.8384(3) 0.4579(3) 0.3705(3) 0.0418(11) Uani 1 1 d . . .
O5 O 0.7431(2) 0.4173(2) 0.2005(2) 0.0204(7) Uani 1 1 d . . .
H5 H 0.7891 0.4663 0.1782 0.024 Uiso 1 1 calc R . .
O6 O 0.6667 0.3333 0.3502(4) 0.0185(12) Uani 1 3 d S . .
H6 H 0.6667 0.3333 0.4154 0.022 Uiso 1 3 calc SR . .
O7 O 0.6667 0.3333 -0.0722(5) 0.079(3) Uani 1 3 d S . .
H7A H 0.6820 0.3030 -0.0859 0.118 Uiso 0.67 1 d PR A .
O9 O 0.7753(2) 0.5723(2) 0.2357(3) 0.0283(9) Uani 1 1 d D A .
H9A H 0.759(4) 0.604(3) 0.237(5) 0.042 Uiso 1 1 d D . .
H9B H 0.810(3) 0.584(4) 0.273(3) 0.042 Uiso 1 1 d D . .
O11 O 0.9739(4) 0.8778(3) 0.8002(4) 0.0744(18) Uani 1 1 d D . .
H11A H 0.9457 0.8967 0.8156 0.112 Uiso 1 1 d RD A .
H11B H 1.0151 0.9012 0.8300 0.112 Uiso 1 1 d RD . .
S1 S 0.43790(9) 0.34201(9) 0.10787(10) 0.0314(3) Uani 1 1 d . . .
S2 S 0.68372(11) 0.61468(12) -0.01185(16) 0.0604(6) Uani 1 1 d . . .

loop_
_atom_site_aniso_label
_atom_site_aniso_U_11
_atom_site_aniso_U_22
_atom_site_aniso_U_33
_atom_site_aniso_U_23
_atom_site_aniso_U_13
_atom_site_aniso_U_12
C1 0.021(3) 0.021(3) 0.043(3) 0.018(2) -0.006(2) 0.004(2)
C2 0.034(3) 0.024(3) 0.028(3) 0.006(2) -0.008(2) 0.019(3)
C3 0.025(3) 0.026(3) 0.040(3) 0.009(2) -0.007(2) 0.013(3)
C4 0.032(3) 0.024(3) 0.025(3) 0.003(2) -0.007(2) 0.014(3)
C5 0.080(6) 0.029(4) 0.053(4) -0.010(3) -0.032(4) 0.022(4)
C6 0.085(8) 0.230(17) 0.085(8) 0.062(9) 0.033(6) 0.102(10)
C7 0.026(3) 0.021(3) 0.033(3) -0.001(2) -0.006(2) 0.007(2)
O8 0.023(2) 0.042(3) 0.047(3) 0.002(2) -0.0019(19) 0.019(2)
O10 0.025(10) 0.062(11) 0.049(10) -0.027(8) -0.014(6) 0.007(8)
C8 0.028(7) 0.027(5) 0.033(5) -0.008(4) -0.022(5) 0.018(5)
C9 0.024(4) 0.032(4) 0.053(4) -0.015(3) -0.020(3) 0.016(3)
C10 0.017(4) 0.030(5) 0.049(6) -0.017(4) -0.014(4) 0.013(4)
C11 0.016(4) 0.043(5) 0.030(4) -0.019(4) -0.013(3) 0.020(4)
C12 0.024(5) 0.043(6) 0.029(4) -0.006(4) -0.007(3) 0.022(4)
C13 0.022(5) 0.025(5) 0.032(5) -0.005(4) -0.007(4) 0.010(4)
C14 0.019(4) 0.033(5) 0.027(4) -0.010(4) -0.006(3) 0.014(4)
C15 0.066(8) 0.106(16) 0.058(7) -0.008(8) -0.016(6) 0.053(11)
C16 0.071(12) 0.042(10) 0.23(3) -0.047(13) -0.025(14) 0.029(9)
C17 0.25(3) 0.16(2) 0.070(13) 0.020(13) 0.037(17) 0.13(2)
C18 0.089(11) 0.074(8) 0.060(10) -0.024(8) -0.039(9) 0.056(7)
S3 0.0266(18) 0.022(2) 0.0458(18) -0.0041(14) -0.0138(13) 0.0101(14)
S4 0.0305(17) 0.0305(16) 0.061(2) -0.0104(13) -0.0194(13) 0.0055(13)
S5 0.058(2) 0.071(2) 0.0312(15) 0.0039(14) -0.0111(14) 0.0213(18)
S6 0.040(2) 0.0355(17) 0.0336(19) 0.0014(13) -0.0102(14) 0.0135(14)
O8B 0.101(10) 0.125(10) 0.125(11) -0.030(7) -0.002(8) 0.085(8)
O10B 0.025(10) 0.062(11) 0.049(10) -0.027(8) -0.014(6) 0.007(8)
C8B 0.028(14) 0.043(9) 0.040(7) -0.007(6) -0.012(9) 0.007(9)
C9B 0.024(4) 0.032(4) 0.053(4) -0.015(3) -0.020(3) 0.016(3)
C10B 0.059(11) 0.050(8) 0.068(7) -0.030(6) -0.043(8) 0.039(7)
C11B 0.055(12) 0.091(9) 0.063(7) -0.041(6) -0.045(8) 0.036(8)
C12B 0.026(10) 0.107(9) 0.045(7) -0.032(7) -0.004(7) 0.017(9)
C13B 0.038(10) 0.063(7) 0.035(6) -0.011(6) -0.013(7) 0.030(7)
C14B 0.080(17) 0.123(16) 0.077(12) -0.068(13) -0.038(13) 0.056(12)
C15B 0.066(8) 0.106(16) 0.058(7) -0.008(8) -0.016(6) 0.053(11)
C16B 0.088(16) 0.066(19) 0.08(2) 0.034(15) -0.019(14) 0.034(14)
C17B 0.12(3) 0.11(3) 0.11(3) -0.02(2) -0.01(3) 0.06(2)
C18B 0.089(11) 0.074(8) 0.060(10) -0.024(8) -0.039(9) 0.056(7)
S3B 0.058(8) 0.030(6) 0.061(5) 0.004(4) -0.016(4) 0.008(4)
S4B 0.088(7) 0.045(4) 0.132(8) -0.042(4) -0.042(5) 0.024(4)
S5B 0.065(5) 0.208(10) 0.035(3) -0.026(4) -0.010(3) 0.077(6)
S6B 0.041(3) 0.066(5) 0.029(3) 0.007(3) 0.000(2) 0.029(3)
Eu1 0.01700(14) 0.01664(14) 0.02071(12) -0.00207(9) -0.00283(9) 0.00943(11)
Eu2 0.02344(17) 0.02344(17) 0.01669(19) 0.000 0.000 0.01172(8)
O1 0.039(3) 0.026(2) 0.041(2) -0.0034(17) -0.0221(19) 0.017(2)
O2 0.035(2) 0.040(3) 0.038(2) 0.0131(19) 0.0038(19) 0.023(2)
O3 0.031(2) 0.021(2) 0.031(2) -0.0077(15) -0.0155(16) 0.0138(18)
O4 0.026(2) 0.032(3) 0.066(3) -0.017(2) -0.004(2) 0.013(2)
O5 0.0184(19) 0.0183(19) 0.0230(17) 0.0012(14) -0.0006(14) 0.0081(16)
O6 0.021(2) 0.021(2) 0.014(3) 0.000 0.000 0.0104(10)
O7 0.110(6) 0.110(6) 0.015(4) 0.000 0.000 0.055(3)
O9 0.029(2) 0.023(2) 0.034(2) -0.0023(17) -0.0080(17) 0.0141(19)
O11 0.091(5) 0.063(4) 0.075(4) -0.033(3) -0.016(3) 0.043(4)
S1 0.0288(8) 0.0258(8) 0.0384(8) 0.0105(6) -0.0054(6) 0.0127(7)
S2 0.0259(9) 0.0446(11) 0.0998(16) 0.0388(11) -0.0087(9) 0.0094(9)

loop_
_atom_type_symbol
_atom_type_description
_atom_type_scat_dispersion_real
_atom_type_scat_dispersion_imag
_atom_type_scat_source
C C 0.0033 0.0016 'International Tables Vol C Tables 4.2.6.8 and 6.1.1.4'
H H 0.0000 0.0000 'International Tables Vol C Tables 4.2.6.8 and 6.1.1.4'
O O 0.0106 0.0060 'International Tables Vol C Tables 4.2.6.8 and 6.1.1.4'
S S 0.1246 0.1234 'International Tables Vol C Tables 4.2.6.8 and 6.1.1.4'
Eu Eu -0.1578 3.6682 'International Tables Vol C Tables 4.2.6.8 and 6.1.1.4'

loop_
_geom_angle_atom_site_label_1
_geom_angle_atom_site_label_2
_geom_angle_atom_site_label_3
_geom_angle
_geom_angle_site_symmetry_1
_geom_angle_site_symmetry_3
_geom_angle_publ_flag
O1 C1 O2 128.2(5) . . ?
O1 C1 C2 115.2(6) . . ?
O2 C1 C2 116.6(5) . . ?
C4 C2 C3 122.1(5) . . ?
C4 C2 C1 119.4(5) . . ?
C3 C2 C1 118.5(5) . . ?
C4 C3 C2 117.8(5) 4_665 . ?
C4 C3 S2 122.8(4) 4_665 . ?
C2 C3 S2 119.3(4) . . ?
C2 C4 C3 120.1(5) . 4_665 ?
C2 C4 S1 119.1(4) . . ?
C3 C4 S1 120.8(5) 4_665 . ?
S1 C5 H5A 109.5 . . ?
S1 C5 H5B 109.5 . . ?
H5A C5 H5B 109.5 . . ?
S1 C5 H5C 109.5 . . ?
H5A C5 H5C 109.5 . . ?
H5B C5 H5C 109.5 . . ?
S2 C6 H6A 109.5 . . ?
S2 C6 H6B 109.5 . . ?
H6A C6 H6B 109.5 . . ?
S2 C6 H6C 109.5 . . ?
H6A C6 H6C 109.5 . . ?
H6B C6 H6C 109.5 . . ?
O3 C7 O4 126.7(5) . . ?
O3 C7 C8 119.2(6) . . ?
O4 C7 C8 114.2(6) . . ?
O3 C7 C8B 112.4(9) . . ?
O4 C7 C8B 120.9(9) . . ?
C14 O8 Eu1 138.6(5) . 6_656 ?
Eu1 O8 H8A 140(10) 6_656 . ?
C14 O8 H8B 113(3) . . ?
Eu1 O8 H8B 104.7(13) 6_656 . ?
H8A O8 H8B 106(3) . . ?
C9 C8 C13 120.0 . . ?
C9 C8 C7 121.7(5) . . ?
C13 C8 C7 117.9(5) . . ?
C8 C9 C10 120.0 . . ?
C8 C9 S3 118.4(5) . . ?
C10 C9 S3 121.4(5) . . ?
C11 C10 C9 120.0 . . ?
C11 C10 S4 119.0(4) . . ?
C9 C10 S4 120.9(4) . . ?
C10 C11 C12 120.0 . . ?
C10 C11 C14 118.1(6) . . ?
C12 C11 C14 121.0(6) . . ?
C13 C12 C11 120.0 . . ?
C13 C12 S5 118.2(4) . . ?
C11 C12 S5 121.8(4) . . ?
C12 C13 C8 120.0 . . ?
C12 C13 S6 123.4(4) . . ?
C8 C13 S6 116.6(4) . . ?
O8 C14 O10 132.0(14) . . ?
O8 C14 C11 109.2(6) . . ?
O10 C14 C11 118.3(15) . . ?
O10 C14 H8A 136(10) . . ?
C11 C14 H8A 103(10) . . ?
S5 C17 H17A 109.5 . . ?
S5 C17 H17B 109.5 . . ?
H17A C17 H17B 109.5 . . ?
S5 C17 H17C 109.5 . . ?
H17A C17 H17C 109.5 . . ?
H17B C17 H17C 109.5 . . ?
C15 S3 C9 100.2(6) . . ?
C16 S4 C10 101.3(7) . . ?
C17 S5 C12 106.9(8) . . ?
C13 S6 C18 99.4(7) . . ?
C14B O8B H8C 109.5 . . ?
C9B C8B C13B 120.0 . . ?
C9B C8B C7 118.2(10) . . ?
C13B C8B C7 120.8(9) . . ?
C8B C9B C10B 120.0 . . ?
C8B C9B S3B 115.6(10) . . ?
C10B C9B S3B 124.4(10) . . ?
C11B C10B C9B 120.0 . . ?
C11B C10B S4B 118.5(9) . . ?
C9B C10B S4B 121.5(9) . . ?
C10B C11B C12B 120.0 . . ?
C10B C11B C14B 119.9(18) . . ?
C12B C11B C14B 120.0(18) . . ?
C13B C12B C11B 120.0 . . ?
C13B C12B S5B 123.4(9) . . ?
C11B C12B S5B 116.5(9) . . ?
C12B C13B C8B 120.0 . . ?
C12B C13B S6B 120.1(9) . . ?
C8B C13B S6B 119.9(9) . . ?
O8B C14B O10B 124(3) . . ?
O8B C14B C11B 128(2) . . ?
O10B C14B C11B 106(3) . . ?
S3B C15B H15D 109.5 . . ?
S3B C15B H15E 109.5 . . ?
H15D C15B H15E 109.5 . . ?
S3B C15B H15F 109.5 . . ?
H15D C15B H15F 109.5 . . ?
H15E C15B H15F 109.5 . . ?
S4B C16B H16D 109.5 . . ?
S4B C16B H16E 109.5 . . ?
H16D C16B H16E 109.5 . . ?
S4B C16B H16F 109.5 . . ?
H16D C16B H16F 109.5 . . ?
H16E C16B H16F 109.5 . . ?
S5B C17B H17D 109.5 . . ?
S5B C17B H17E 109.5 . . ?
H17D C17B H17E 109.5 . . ?
S5B C17B H17F 109.5 . . ?
H17D C17B H17F 109.5 . . ?
H17E C17B H17F 109.5 . . ?
S6B C18B H18D 109.5 . . ?
S6B C18B H18E 109.5 . . ?
H18D C18B H18E 109.5 . . ?
S6B C18B H18F 109.5 . . ?
H18D C18B H18F 109.5 . . ?
H18E C18B H18F 109.5 . . ?
C15B S3B C9B 105.4(14) . . ?
C16B S4B C10B 99.7(13) . . ?
C17B S5B C12B 97.5(17) . . ?
C18B S6B C13B 105.4(16) . . ?
O1 Eu1 O3 139.72(14) . . ?
O1 Eu1 O5 89.04(14) . . ?
O3 Eu1 O5 93.68(13) . . ?
O1 Eu1 O8 76.04(15) . 5_566 ?
O3 Eu1 O8 78.19(14) . 5_566 ?
O5 Eu1 O8 143.41(14) . 5_566 ?
O1 Eu1 O4 101.65(16) . 2_655 ?
O3 Eu1 O4 100.28(16) . 2_655 ?
O5 Eu1 O4 142.48(14) . 2_655 ?
O8 Eu1 O4 73.93(15) 5_566 2_655 ?
O1 Eu1 O6 142.50(15) . . ?
O3 Eu1 O6 74.98(12) . . ?
O5 Eu1 O6 71.45(13) . . ?
O8 Eu1 O6 137.24(16) 5_566 . ?
O4 Eu1 O6 78.82(12) 2_655 . ?
O1 Eu1 O5 73.33(13) . 2_655 ?
O3 Eu1 O5 144.39(13) . 2_655 ?
O5 Eu1 O5 69.68(17) . 2_655 ?
O8 Eu1 O5 133.58(14) 5_566 2_655 ?
O4 Eu1 O5 79.07(15) 2_655 2_655 ?
O6 Eu1 O5 69.95(13) . 2_655 ?
O1 Eu1 O9 71.13(14) . . ?
O3 Eu1 O9 71.99(13) . . ?
O5 Eu1 O9 70.70(13) . . ?
O8 Eu1 O9 72.87(14) 5_566 . ?
O4 Eu1 O9 146.79(14) 2_655 . ?
O6 Eu1 O9 127.05(9) . . ?
O5 Eu1 O9 126.22(12) 2_655 . ?
O1 Eu1 Eu2 68.81(11) . . ?
O3 Eu1 Eu2 128.48(10) . . ?
O5 Eu1 Eu2 35.99(8) . . ?
O8 Eu1 Eu2 144.71(11) 5_566 . ?
O4 Eu1 Eu2 115.66(12) 2_655 . ?
O6 Eu1 Eu2 77.21(12) . . ?
O5 Eu1 Eu2 36.63(8) 2_655 . ?
O9 Eu1 Eu2 92.46(9) . . ?
O1 Eu1 Eu1 108.53(10) . 2_655 ?
O3 Eu1 Eu1 111.24(9) . 2_655 ?
O5 Eu1 Eu1 77.07(9) . 2_655 ?
O8 Eu1 Eu1 139.24(11) 5_566 2_655 ?
O4 Eu1 Eu1 65.42(11) 2_655 2_655 ?
O6 Eu1 Eu1 37.07(7) . 2_655 ?
O5 Eu1 Eu1 35.86(8) 2_655 2_655 ?
O9 Eu1 Eu1 147.76(9) . 2_655 ?
Eu2 Eu1 Eu1 59.672(5) . 2_655 ?
O1 Eu1 Eu1 125.26(11) . 3_665 ?
O3 Eu1 Eu1 72.15(9) . 3_665 ?
O5 Eu1 Eu1 37.44(8) . 3_665 ?
O8 Eu1 Eu1 149.94(11) 5_566 3_665 ?
O4 Eu1 Eu1 115.79(11) 2_655 3_665 ?
O6 Eu1 Eu1 37.07(7) . 3_665 ?
O5 Eu1 Eu1 76.21(8) 2_655 3_665 ?
O9 Eu1 Eu1 93.05(9) . 3_665 ?
Eu2 Eu1 Eu1 59.671(6) . 3_665 ?
Eu1 Eu1 Eu1 60.0 2_655 3_665 ?
O2 Eu2 O2 112.31(10) 3_665 2_655 ?
O2 Eu2 O2 112.31(10) 3_665 . ?
O2 Eu2 O2 112.31(10) 2_655 . ?
O2 Eu2 O5 89.65(14) 3_665 3_665 ?
O2 Eu2 O5 78.00(14) 2_655 3_665 ?
O2 Eu2 O5 147.52(14) . 3_665 ?
O2 Eu2 O5 147.52(14) 3_665 2_655 ?
O2 Eu2 O5 89.65(14) 2_655 2_655 ?
O2 Eu2 O5 78.00(14) . 2_655 ?
O5 Eu2 O5 71.17(14) 3_665 2_655 ?
O2 Eu2 O5 78.00(14) 3_665 . ?
O2 Eu2 O5 147.52(14) 2_655 . ?
O2 Eu2 O5 89.65(14) . . ?
O5 Eu2 O5 71.17(14) 3_665 . ?
O5 Eu2 O5 71.16(14) 2_655 . ?
O2 Eu2 O7 73.54(11) 3_665 . ?
O2 Eu2 O7 73.54(11) 2_655 . ?
O2 Eu2 O7 73.54(11) . . ?
O5 Eu2 O7 137.79(9) 3_665 . ?
O5 Eu2 O7 137.79(9) 2_655 . ?
O5 Eu2 O7 137.79(9) . . ?
O2 Eu2 Eu1 71.59(11) 3_665 3_665 ?
O2 Eu2 Eu1 113.52(11) 2_655 3_665 ?
O2 Eu2 Eu1 127.41(11) . 3_665 ?
O5 Eu2 Eu1 35.96(9) 3_665 3_665 ?
O5 Eu2 Eu1 77.87(9) 2_655 3_665 ?
O5 Eu2 Eu1 38.23(8) . 3_665 ?
O7 Eu2 Eu1 144.333(7) . 3_665 ?
O2 Eu2 Eu1 113.52(11) 3_665 . ?
O2 Eu2 Eu1 127.41(11) 2_655 . ?
O2 Eu2 Eu1 71.59(11) . . ?
O5 Eu2 Eu1 77.87(9) 3_665 . ?
O5 Eu2 Eu1 38.23(8) 2_655 . ?
O5 Eu2 Eu1 35.96(9) . . ?
O7 Eu2 Eu1 144.333(7) . . ?
Eu1 Eu2 Eu1 60.658(10) 3_665 . ?
O2 Eu2 Eu1 127.41(11) 3_665 2_655 ?
O2 Eu2 Eu1 71.59(11) 2_655 2_655 ?
O2 Eu2 Eu1 113.52(11) . 2_655 ?
O5 Eu2 Eu1 38.23(8) 3_665 2_655 ?
O5 Eu2 Eu1 35.96(9) 2_655 2_655 ?
O5 Eu2 Eu1 77.87(9) . 2_655 ?
O7 Eu2 Eu1 144.333(7) . 2_655 ?
Eu1 Eu2 Eu1 60.657(10) 3_665 2_655 ?
Eu1 Eu2 Eu1 60.657(11) . 2_655 ?
O2 Eu2 H7A 64.7 3_665 . ?
O2 Eu2 H7A 66.9 2_655 . ?
O2 Eu2 H7A 90.2 . . ?
O5 Eu2 H7A 121.5 3_665 . ?
O5 Eu2 H7A 147.7 2_655 . ?
O5 Eu2 H7A 139.5 . . ?
O7 Eu2 H7A 16.7 . . ?
Eu1 Eu2 H7A 131.0 3_665 . ?
Eu1 Eu2 H7A 159.9 . . ?
Eu1 Eu2 H7A 137.7 2_655 . ?
C1 O1 Eu1 135.8(4) . . ?
C1 O2 Eu2 130.9(4) . . ?
C7 O3 Eu1 129.5(4) . . ?
C7 O4 Eu1 137.4(4) . 3_665 ?
Eu1 O5 Eu2 108.04(14) . . ?
Eu1 O5 Eu1 106.70(13) . 3_665 ?
Eu2 O5 Eu1 105.14(13) . 3_665 ?
Eu1 O5 H5 112.2 . . ?
Eu2 O5 H5 112.2 . . ?
Eu1 O5 H5 112.2 3_665 . ?
Eu1 O6 Eu1 105.86(13) 3_665 2_655 ?
Eu1 O6 Eu1 105.86(13) 3_665 . ?
Eu1 O6 Eu1 105.86(13) 2_655 . ?
Eu1 O6 H6 112.9 3_665 . ?
Eu1 O6 H6 112.9 2_655 . ?
Eu1 O6 H6 112.9 . . ?
Eu2 O7 H7A 104.8 . . ?
Eu1 O9 H9A 105(5) . . ?
Eu1 O9 H9B 105(5) . . ?
H9A O9 H9B 111(7) . . ?
H8C O11 H11A 147.4 . . ?
H8C O11 H11B 98.9 . . ?
H11A O11 H11B 106.0 . . ?
C4 S1 C5 100.3(3) . . ?
C3 S2 C6 99.4(5) . . ?

loop_
_geom_bond_atom_site_label_1
_geom_bond_atom_site_label_2
_geom_bond_distance
_geom_bond_site_symmetry_2
_geom_bond_publ_flag
C1 O1 1.238(7) . ?
C1 O2 1.255(8) . ?
C1 C2 1.526(7) . ?
C2 C4 1.379(8) . ?
C2 C3 1.411(8) . ?
C3 C4 1.402(8) 4_665 ?
C3 S2 1.765(6) . ?
C4 C3 1.402(8) 4_665 ?
C4 S1 1.788(6) . ?
C5 S1 1.801(7) . ?
C5 H5A 0.9800 . ?
C5 H5B 0.9800 . ?
C5 H5C 0.9800 . ?
C6 S2 1.778(13) . ?
C6 H6A 0.9800 . ?
C6 H6B 0.9800 . ?
C6 H6C 0.9800 . ?
C7 O3 1.248(7) . ?
C7 O4 1.255(7) . ?
C7 C8 1.482(6) . ?
C7 C8B 1.585(9) . ?
O8 C14 1.252(9) . ?
O8 Eu1 2.376(4) 6_656 ?
O8 H8A 0.84(2) . ?
O8 H8B 0.85(2) . ?
O10 C14 1.28(2) . ?
C8 C9 1.3900 . ?
C8 C13 1.3900 . ?
C9 C10 1.3900 . ?
C9 S3 1.793(6) . ?
C10 C11 1.3900 . ?
C10 S4 1.787(5) . ?
C11 C12 1.3900 . ?
C11 C14 1.515(8) . ?
C12 C13 1.3900 . ?
C12 S5 1.778(5) . ?
C13 S6 1.783(5) . ?
C14 H8A 0.46(13) . ?
C15 S3 1.783(11) . ?
C15 H15A 0.9800 . ?
C15 H15B 0.9800 . ?
C15 H15C 0.9800 . ?
C16 S4 1.787(12) . ?
C16 H16A 0.9800 . ?
C16 H16B 0.9800 . ?
C16 H16C 0.9800 . ?
C17 S5 1.719(13) . ?
C17 H17A 0.9800 . ?
C17 H17B 0.9800 . ?
C17 H17C 0.9800 . ?
C18 S6 1.791(11) . ?
C18 H18A 0.9800 . ?
C18 H18B 0.9800 . ?
C18 H18C 0.9800 . ?
O8B C14B 1.33(3) . ?
O8B H8C 0.8400 . ?
O10B C14B 1.47(7) . ?
C8B C9B 1.3900 . ?
C8B C13B 1.3900 . ?
C9B C10B 1.3900 . ?
C9B S3B 1.826(11) . ?
C10B C11B 1.3900 . ?
C10B S4B 1.827(10) . ?
C11B C12B 1.3900 . ?
C11B C14B 1.551(14) . ?
C12B C13B 1.3900 . ?
C12B S5B 1.804(9) . ?
C13B S6B 1.807(10) . ?
C15B S3B 1.735(15) . ?
C15B H15D 0.9800 . ?
C15B H15E 0.9800 . ?
C15B H15F 0.9800 . ?
C16B S4B 1.755(15) . ?
C16B H16D 0.9800 . ?
C16B H16E 0.9800 . ?
C16B H16F 0.9800 . ?
C17B S5B 1.728(16) . ?
C17B H17D 0.9800 . ?
C17B H17E 0.9800 . ?
C17B H17F 0.9800 . ?
C18B S6B 1.770(15) . ?
C18B H18D 0.9800 . ?
C18B H18E 0.9800 . ?
C18B H18F 0.9800 . ?
Eu1 O1 2.358(4) . ?
Eu1 O3 2.362(4) . ?
Eu1 O5 2.363(3) . ?
Eu1 O8 2.376(4) 5_566 ?
Eu1 O4 2.384(4) 2_655 ?
Eu1 O6 2.422(2) . ?
Eu1 O5 2.453(3) 2_655 ?
Eu1 O9 2.554(4) . ?
Eu1 Eu2 3.8265(5) . ?
Eu1 Eu1 3.8644(5) 2_655 ?
Eu1 Eu1 3.8644(5) 3_665 ?
Eu2 O2 2.329(4) 3_665 ?
Eu2 O2 2.329(4) 2_655 ?
Eu2 O2 2.329(4) . ?
Eu2 O5 2.365(3) 3_665 ?
Eu2 O5 2.365(3) 2_655 ?
Eu2 O5 2.365(3) . ?
Eu2 O7 2.433(8) . ?
Eu2 Eu1 3.8265(5) 3_665 ?
Eu2 Eu1 3.8265(5) 2_655 ?
Eu2 H7A 2.7602 . ?
O4 Eu1 2.384(4) 3_665 ?
O5 Eu1 2.453(3) 3_665 ?
O5 H5 1.0000 . ?
O6 Eu1 2.422(2) 3_665 ?
O6 Eu1 2.422(2) 2_655 ?
O6 H6 1.0000 . ?
O7 H7A 0.8224 . ?
O9 H9A 0.83(2) . ?
O9 H9B 0.83(2) . ?
O11 H11A 0.8436 . ?
O11 H11B 0.8436 . ?

loop_
_geom_hbond_atom_site_label_D
_geom_hbond_atom_site_label_H
_geom_hbond_atom_site_label_A
_geom_hbond_distance_DH
_geom_hbond_distance_HA
_geom_hbond_distance_DA
_geom_hbond_angle_DHA
_geom_hbond_site_symmetry_A
O8B H8C O11 0.84 1.83 2.41(2) 124.3 .
O9 H9A O10 0.83(2) 1.87(4) 2.68(2) 164(7) 5_566
O9 H9A O10B 0.83(2) 2.11(5) 2.93(5) 168(7) 5_566
O9 H9A O8 0.83(2) 2.58(7) 2.931(6) 107(5) 5_566
O9 H9B S3 0.83(2) 2.56(3) 3.345(8) 159(6) .
O9 H9B S3B 0.83(2) 2.56(3) 3.363(17) 164(7) .
O8 H8A O10B 0.84(2) 1.70(2) 2.43(5) 144(9) .
O8 H8B O4 0.85(2) 2.430(15) 2.862(6) 112.4(16) 4_766

loop_
_geom_torsion_atom_site_label_1
_geom_torsion_atom_site_label_2
_geom_torsion_atom_site_label_3
_geom_torsion_atom_site_label_4
_geom_torsion
_geom_torsion_site_symmetry_1
_geom_torsion_site_symmetry_2
_geom_torsion_site_symmetry_3
_geom_torsion_site_symmetry_4
_geom_torsion_publ_flag
O1 C1 C2 C4 -86.6(7) . . . . ?
O2 C1 C2 C4 91.4(7) . . . . ?
O1 C1 C2 C3 92.8(7) . . . . ?
O2 C1 C2 C3 -89.2(7) . . . . ?
C4 C2 C3 C4 1.9(10) . . . 4_665 ?
C1 C2 C3 C4 -177.5(6) . . . 4_665 ?
C4 C2 C3 S2 -179.9(5) . . . . ?
C1 C2 C3 S2 0.7(8) . . . . ?
C3 C2 C4 C3 -1.9(10) . . . 4_665 ?
C1 C2 C4 C3 177.4(6) . . . 4_665 ?
C3 C2 C4 S1 -179.9(5) . . . . ?
C1 C2 C4 S1 -0.5(8) . . . . ?
O3 C7 C8 C9 -88.3(7) . . . . ?
O4 C7 C8 C9 90.8(7) . . . . ?
C8B C7 C8 C9 -95(6) . . . . ?
O3 C7 C8 C13 99.2(6) . . . . ?
O4 C7 C8 C13 -81.7(7) . . . . ?
C8B C7 C8 C13 93(6) . . . . ?
C13 C8 C9 C10 0.0 . . . . ?
C7 C8 C9 C10 -172.3(8) . . . . ?
C13 C8 C9 S3 -175.3(6) . . . . ?
C7 C8 C9 S3 12.4(6) . . . . ?
C8 C9 C10 C11 0.0 . . . . ?
S3 C9 C10 C11 175.2(7) . . . . ?
C8 C9 C10 S4 176.6(5) . . . . ?
S3 C9 C10 S4 -8.2(6) . . . . ?
C9 C10 C11 C12 0.0 . . . . ?
S4 C10 C11 C12 -176.7(5) . . . . ?
C9 C10 C11 C14 168.9(7) . . . . ?
S4 C10 C11 C14 -7.8(7) . . . . ?
C10 C11 C12 C13 0.0 . . . . ?
C14 C11 C12 C13 -168.6(7) . . . . ?
C10 C11 C12 S5 179.1(5) . . . . ?
C14 C11 C12 S5 10.5(6) . . . . ?
C11 C12 C13 C8 0.0 . . . . ?
S5 C12 C13 C8 -179.1(5) . . . . ?
C11 C12 C13 S6 178.5(6) . . . . ?
S5 C12 C13 S6 -0.6(6) . . . . ?
C9 C8 C13 C12 0.0 . . . . ?
C7 C8 C13 C12 172.6(8) . . . . ?
C9 C8 C13 S6 -178.6(5) . . . . ?
C7 C8 C13 S6 -6.0(6) . . . . ?
Eu1 O8 C14 O10 9(2) 6_656 . . . ?
Eu1 O8 C14 C11 -179.3(4) 6_656 . . . ?
C10 C11 C14 O8 -91.0(8) . . . . ?
C12 C11 C14 O8 77.8(8) . . . . ?
C10 C11 C14 O10 81.8(14) . . . . ?
C12 C11 C14 O10 -109.4(13) . . . . ?
C8 C9 S3 C15 -101.9(7) . . . . ?
C10 C9 S3 C15 82.8(8) . . . . ?
C11 C10 S4 C16 -94.5(9) . . . . ?
C9 C10 S4 C16 88.9(9) . . . . ?
C13 C12 S5 C17 -133.7(11) . . . . ?
C11 C12 S5 C17 47.2(12) . . . . ?
C12 C13 S6 C18 -73.0(6) . . . . ?
C8 C13 S6 C18 105.6(6) . . . . ?
O3 C7 C8B C9B -87.7(10) . . . . ?
O4 C7 C8B C9B 92.1(10) . . . . ?
C8 C7 C8B C9B 86(6) . . . . ?
O3 C7 C8B C13B 80.7(13) . . . . ?
O4 C7 C8B C13B -99.5(12) . . . . ?
C8 C7 C8B C13B -105(6) . . . . ?
C13B C8B C9B C10B 0.0 . . . . ?
C7 C8B C9B C10B 168.5(15) . . . . ?
C13B C8B C9B S3B -179.2(15) . . . . ?
C7 C8B C9B S3B -10.7(11) . . . . ?
C8B C9B C10B C11B 0.0 . . . . ?
S3B C9B C10B C11B 179.2(16) . . . . ?
C8B C9B C10B S4B -179.9(12) . . . . ?
S3B C9B C10B S4B -0.8(16) . . . . ?
C9B C10B C11B C12B 0.0 . . . . ?
S4B C10B C11B C12B 179.9(12) . . . . ?
C9B C10B C11B C14B -178.4(19) . . . . ?
S4B C10B C11B C14B 1.5(19) . . . . ?
C10B C11B C12B C13B 0.0 . . . . ?
C14B C11B C12B C13B 178.4(19) . . . . ?
C10B C11B C12B S5B -176.5(13) . . . . ?
C14B C11B C12B S5B 1.9(17) . . . . ?
C11B C12B C13B C8B 0.0 . . . . ?
S5B C12B C13B C8B 176.2(14) . . . . ?
C11B C12B C13B S6B -179.4(12) . . . . ?
S5B C12B C13B S6B -3.2(14) . . . . ?
C9B C8B C13B C12B 0.0 . . . . ?
C7 C8B C13B C12B -168.2(16) . . . . ?
C9B C8B C13B S6B 179.4(12) . . . . ?
C7 C8B C13B S6B 11.2(15) . . . . ?
C10B C11B C14B O8B 90(4) . . . . ?
C12B C11B C14B O8B -88(4) . . . . ?
C10B C11B C14B O10B -101(3) . . . . ?
C12B C11B C14B O10B 80(3) . . . . ?
C8B C9B S3B C15B -74.9(18) . . . . ?
C10B C9B S3B C15B 105.9(18) . . . . ?
C11B C10B S4B C16B 112.2(14) . . . . ?
C9B C10B S4B C16B -67.9(14) . . . . ?
C13B C12B S5B C17B 83.2(18) . . . . ?
C11B C12B S5B C17B -100.5(17) . . . . ?
C12B C13B S6B C18B -98.1(13) . . . . ?
C8B C13B S6B C18B 82.5(13) . . . . ?
O1 Eu1 Eu2 O2 110.53(17) . . . 3_665 ?
O3 Eu1 Eu2 O2 -26.95(18) . . . 3_665 ?
O5 Eu1 Eu2 O2 -9.67(19) . . . 3_665 ?
O8 Eu1 Eu2 O2 105.2(2) 5_566 . . 3_665 ?
O4 Eu1 Eu2 O2 -156.37(18) 2_655 . . 3_665 ?
O6 Eu1 Eu2 O2 -85.62(12) . . . 3_665 ?
O5 Eu1 Eu2 O2 -159.13(18) 2_655 . . 3_665 ?
O9 Eu1 Eu2 O2 41.87(15) . . . 3_665 ?
Eu1 Eu1 Eu2 O2 -121.02(12) 2_655 . . 3_665 ?
Eu1 Eu1 Eu2 O2 -50.22(12) 3_665 . . 3_665 ?
O1 Eu1 Eu2 O2 -100.83(18) . . . 2_655 ?
O3 Eu1 Eu2 O2 121.69(18) . . . 2_655 ?
O5 Eu1 Eu2 O2 139.0(2) . . . 2_655 ?
O8 Eu1 Eu2 O2 -106.2(2) 5_566 . . 2_655 ?
O4 Eu1 Eu2 O2 -7.73(18) 2_655 . . 2_655 ?
O6 Eu1 Eu2 O2 63.02(13) . . . 2_655 ?
O5 Eu1 Eu2 O2 -10.49(19) 2_655 . . 2_655 ?
O9 Eu1 Eu2 O2 -169.49(16) . . . 2_655 ?
Eu1 Eu1 Eu2 O2 27.61(13) 2_655 . . 2_655 ?
Eu1 Eu1 Eu2 O2 98.41(13) 3_665 . . 2_655 ?
O1 Eu1 Eu2 O2 3.59(16) . . . . ?
O3 Eu1 Eu2 O2 -133.89(17) . . . . ?
O5 Eu1 Eu2 O2 -116.61(19) . . . . ?
O8 Eu1 Eu2 O2 -1.8(2) 5_566 . . . ?
O4 Eu1 Eu2 O2 96.69(17) 2_655 . . . ?
O6 Eu1 Eu2 O2 167.44(12) . . . . ?
O5 Eu1 Eu2 O2 93.93(18) 2_655 . . . ?
O9 Eu1 Eu2 O2 -65.07(15) . . . . ?
Eu1 Eu1 Eu2 O2 132.03(12) 2_655 . . . ?
Eu1 Eu1 Eu2 O2 -157.17(12) 3_665 . . . ?
O1 Eu1 Eu2 O5 -165.22(14) . . . 3_665 ?
O3 Eu1 Eu2 O5 57.29(15) . . . 3_665 ?
O5 Eu1 Eu2 O5 74.58(12) . . . 3_665 ?
O8 Eu1 Eu2 O5 -170.6(2) 5_566 . . 3_665 ?
O4 Eu1 Eu2 O5 -72.13(15) 2_655 . . 3_665 ?
O6 Eu1 Eu2 O5 -1.38(9) . . . 3_665 ?
O5 Eu1 Eu2 O5 -74.89(12) 2_655 . . 3_665 ?
O9 Eu1 Eu2 O5 126.11(13) . . . 3_665 ?
Eu1 Eu1 Eu2 O5 -36.78(9) 2_655 . . 3_665 ?
Eu1 Eu1 Eu2 O5 34.02(9) 3_665 . . 3_665 ?
O1 Eu1 Eu2 O5 -90.34(18) . . . 2_655 ?
O3 Eu1 Eu2 O5 132.18(19) . . . 2_655 ?
O5 Eu1 Eu2 O5 149.5(2) . . . 2_655 ?
O8 Eu1 Eu2 O5 -95.7(2) 5_566 . . 2_655 ?
O4 Eu1 Eu2 O5 2.76(19) 2_655 . . 2_655 ?
O6 Eu1 Eu2 O5 73.51(14) . . . 2_655 ?
O9 Eu1 Eu2 O5 -159.00(17) . . . 2_655 ?
Eu1 Eu1 Eu2 O5 38.11(14) 2_655 . . 2_655 ?
Eu1 Eu1 Eu2 O5 108.91(14) 3_665 . . 2_655 ?
O1 Eu1 Eu2 O5 120.20(18) . . . . ?
O3 Eu1 Eu2 O5 -17.29(19) . . . . ?
O8 Eu1 Eu2 O5 114.8(2) 5_566 . . . ?
O4 Eu1 Eu2 O5 -146.71(19) 2_655 . . . ?
O6 Eu1 Eu2 O5 -75.96(15) . . . . ?
O5 Eu1 Eu2 O5 -149.5(2) 2_655 . . . ?
O9 Eu1 Eu2 O5 51.54(17) . . . . ?
Eu1 Eu1 Eu2 O5 -111.36(15) 2_655 . . . ?
Eu1 Eu1 Eu2 O5 -40.56(15) 3_665 . . . ?
O1 Eu1 Eu2 O7 16.16(11) . . . . ?
O3 Eu1 Eu2 O7 -121.33(12) . . . . ?
O5 Eu1 Eu2 O7 -104.04(15) . . . . ?
O8 Eu1 Eu2 O7 10.78(19) 5_566 . . . ?
O4 Eu1 Eu2 O7 109.25(12) 2_655 . . . ?
O6 Eu1 Eu2 O7 180.000(1) . . . . ?
O5 Eu1 Eu2 O7 106.49(14) 2_655 . . . ?
O9 Eu1 Eu2 O7 -52.51(9) . . . . ?
Eu1 Eu1 Eu2 O7 144.600(2) 2_655 . . . ?
Eu1 Eu1 Eu2 O7 -144.601(2) 3_665 . . . ?
O1 Eu1 Eu2 Eu1 160.76(11) . . . 3_665 ?
O3 Eu1 Eu2 Eu1 23.27(12) . . . 3_665 ?
O5 Eu1 Eu2 Eu1 40.56(15) . . . 3_665 ?
O8 Eu1 Eu2 Eu1 155.38(19) 5_566 . . 3_665 ?
O4 Eu1 Eu2 Eu1 -106.15(12) 2_655 . . 3_665 ?
O6 Eu1 Eu2 Eu1 -35.399(2) . . . 3_665 ?
O5 Eu1 Eu2 Eu1 -108.91(14) 2_655 . . 3_665 ?
O9 Eu1 Eu2 Eu1 92.09(9) . . . 3_665 ?
Eu1 Eu1 Eu2 Eu1 -70.800(4) 2_655 . . 3_665 ?
O1 Eu1 Eu2 Eu1 -128.44(11) . . . 2_655 ?
O3 Eu1 Eu2 Eu1 94.07(12) . . . 2_655 ?
O5 Eu1 Eu2 Eu1 111.36(15) . . . 2_655 ?
O8 Eu1 Eu2 Eu1 -133.82(19) 5_566 . . 2_655 ?
O4 Eu1 Eu2 Eu1 -35.35(12) 2_655 . . 2_655 ?
O6 Eu1 Eu2 Eu1 35.400(3) . . . 2_655 ?
O5 Eu1 Eu2 Eu1 -38.11(14) 2_655 . . 2_655 ?
O9 Eu1 Eu2 Eu1 162.89(9) . . . 2_655 ?
Eu1 Eu1 Eu2 Eu1 70.800(4) 3_665 . . 2_655 ?
O2 C1 O1 Eu1 -24.2(10) . . . . ?
C2 C1 O1 Eu1 153.5(4) . . . . ?
O3 Eu1 O1 C1 132.5(5) . . . . ?
O5 Eu1 O1 C1 37.9(6) . . . . ?
O8 Eu1 O1 C1 -175.8(6) 5_566 . . . ?
O4 Eu1 O1 C1 -105.9(6) 2_655 . . . ?
O6 Eu1 O1 C1 -19.1(7) . . . . ?
O5 Eu1 O1 C1 -31.1(6) 2_655 . . . ?
O9 Eu1 O1 C1 107.8(6) . . . . ?
Eu2 Eu1 O1 C1 7.4(5) . . . . ?
Eu1 Eu1 O1 C1 -38.1(6) 2_655 . . . ?
Eu1 Eu1 O1 C1 27.8(6) 3_665 . . . ?
O1 C1 O2 Eu2 30.8(9) . . . . ?
C2 C1 O2 Eu2 -146.9(4) . . . . ?
O2 Eu2 O2 C1 -125.8(5) 3_665 . . . ?
O2 Eu2 O2 C1 106.5(6) 2_655 . . . ?
O5 Eu2 O2 C1 3.5(7) 3_665 . . . ?
O5 Eu2 O2 C1 21.9(5) 2_655 . . . ?
O5 Eu2 O2 C1 -48.9(5) . . . . ?
O7 Eu2 O2 C1 170.4(5) . . . . ?
Eu1 Eu2 O2 C1 -42.4(6) 3_665 . . . ?
Eu1 Eu2 O2 C1 -17.2(5) . . . . ?
Eu1 Eu2 O2 C1 27.7(6) 2_655 . . . ?
O4 C7 O3 Eu1 -7.3(9) . . . . ?
C8 C7 O3 Eu1 171.7(4) . . . . ?
C8B C7 O3 Eu1 172.5(6) . . . . ?
O1 Eu1 O3 C7 -104.6(5) . . . . ?
O5 Eu1 O3 C7 -11.7(5) . . . . ?
O8 Eu1 O3 C7 -155.7(5) 5_566 . . . ?
O4 Eu1 O3 C7 133.3(5) 2_655 . . . ?
O6 Eu1 O3 C7 57.9(5) . . . . ?
O5 Eu1 O3 C7 47.7(6) 2_655 . . . ?
O9 Eu1 O3 C7 -80.1(5) . . . . ?
Eu2 Eu1 O3 C7 -1.7(5) . . . . ?
Eu1 Eu1 O3 C7 65.8(5) 2_655 . . . ?
Eu1 Eu1 O3 C7 19.3(4) 3_665 . . . ?
O3 C7 O4 Eu1 -30.1(10) . . . 3_665 ?
C8 C7 O4 Eu1 150.9(5) . . . 3_665 ?
C8B C7 O4 Eu1 150.1(7) . . . 3_665 ?
O1 Eu1 O5 Eu2 -53.70(15) . . . . ?
O3 Eu1 O5 Eu2 166.52(15) . . . . ?
O8 Eu1 O5 Eu2 -118.4(2) 5_566 . . . ?
O4 Eu1 O5 Eu2 54.3(3) 2_655 . . . ?
O6 Eu1 O5 Eu2 93.71(14) . . . . ?
O5 Eu1 O5 Eu2 18.86(14) 2_655 . . . ?
O9 Eu1 O5 Eu2 -124.02(16) . . . . ?
Eu1 Eu1 O5 Eu2 55.57(11) 2_655 . . . ?
Eu1 Eu1 O5 Eu2 112.6(2) 3_665 . . . ?
O1 Eu1 O5 Eu1 -166.32(15) . . . 3_665 ?
O3 Eu1 O5 Eu1 53.90(15) . . . 3_665 ?
O8 Eu1 O5 Eu1 129.0(2) 5_566 . . 3_665 ?
O4 Eu1 O5 Eu1 -58.3(3) 2_655 . . 3_665 ?
O6 Eu1 O5 Eu1 -18.91(12) . . . 3_665 ?
O5 Eu1 O5 Eu1 -93.76(13) 2_655 . . 3_665 ?
O9 Eu1 O5 Eu1 123.37(16) . . . 3_665 ?
Eu2 Eu1 O5 Eu1 -112.6(2) . . . 3_665 ?
Eu1 Eu1 O5 Eu1 -57.05(10) 2_655 . . 3_665 ?
O2 Eu2 O5 Eu1 170.94(18) 3_665 . . . ?
O2 Eu2 O5 Eu1 -76.2(3) 2_655 . . . ?
O2 Eu2 O5 Eu1 58.03(16) . . . . ?
O5 Eu2 O5 Eu1 -95.27(7) 3_665 . . . ?
O5 Eu2 O5 Eu1 -19.40(14) 2_655 . . . ?
O7 Eu2 O5 Eu1 122.66(11) . . . . ?
Eu1 Eu2 O5 Eu1 -113.65(19) 3_665 . . . ?
Eu1 Eu2 O5 Eu1 -56.14(11) 2_655 . . . ?
O2 Eu2 O5 Eu1 -75.40(16) 3_665 . . 3_665 ?
O2 Eu2 O5 Eu1 37.5(3) 2_655 . . 3_665 ?
O2 Eu2 O5 Eu1 171.68(15) . . . 3_665 ?
O5 Eu2 O5 Eu1 18.38(13) 3_665 . . 3_665 ?
O5 Eu2 O5 Eu1 94.25(6) 2_655 . . 3_665 ?
O7 Eu2 O5 Eu1 -123.69(10) . . . 3_665 ?
Eu1 Eu2 O5 Eu1 113.65(19) . . . 3_665 ?
Eu1 Eu2 O5 Eu1 57.51(10) 2_655 . . 3_665 ?
O1 Eu1 O6 Eu1 81.3(2) . . . 3_665 ?
O3 Eu1 O6 Eu1 -80.14(15) . . . 3_665 ?
O5 Eu1 O6 Eu1 19.07(14) . . . 3_665 ?
O8 Eu1 O6 Eu1 -133.11(19) 5_566 . . 3_665 ?
O4 Eu1 O6 Eu1 175.9(2) 2_655 . . 3_665 ?
O5 Eu1 O6 Eu1 93.56(18) 2_655 . . 3_665 ?
O9 Eu1 O6 Eu1 -27.3(2) . . . 3_665 ?
Eu2 Eu1 O6 Eu1 56.04(13) . . . 3_665 ?
Eu1 Eu1 O6 Eu1 112.1(3) 2_655 . . 3_665 ?
O1 Eu1 O6 Eu1 -30.8(3) . . . 2_655 ?
O3 Eu1 O6 Eu1 167.77(19) . . . 2_655 ?
O5 Eu1 O6 Eu1 -93.01(18) . . . 2_655 ?
O8 Eu1 O6 Eu1 114.8(2) 5_566 . . 2_655 ?
O4 Eu1 O6 Eu1 63.79(17) 2_655 . . 2_655 ?
O5 Eu1 O6 Eu1 -18.53(14) 2_655 . . 2_655 ?
O9 Eu1 O6 Eu1 -139.37(12) . . . 2_655 ?
Eu2 Eu1 O6 Eu1 -56.04(13) . . . 2_655 ?
Eu1 Eu1 O6 Eu1 -112.1(3) 3_665 . . 2_655 ?
C2 C4 S1 C5 -94.2(5) . . . . ?
C3 C4 S1 C5 87.9(6) 4_665 . . . ?
C4 C3 S2 C6 -89.0(7) 4_665 . . . ?
C2 C3 S2 C6 92.9(7) . . . . ?

loop_
_platon_squeeze_void_nr
_platon_squeeze_void_average_x
_platon_squeeze_void_average_y
_platon_squeeze_void_average_z
_platon_squeeze_void_volume
_platon_squeeze_void_count_electrons
1 0.000 0.000 -0.006 861.2 135.3
2 0.260 0.667 0.229 8.7 4.4
3 0.333 0.594 0.229 8.5 4.2
4 0.406 0.740 0.229 9.3 4.5
5 0.333 0.667 0.268 2.3 0.4
6 0.667 0.333 0.750 6.7 2.6
7 0.585 0.251 0.774 6.7 3.7
8 0.666 0.415 0.774 7.6 4.1
9 0.749 0.334 0.774 7.7 4.0
